data_7017826
loop_
_publ_author_name
'Li, Hong-Feng'
'Yan, Peng-Fei'
'Chen, Peng'
'Wang, Yan'
'Xu, Hui'
'Li, Guang-Ming'

_publ_section_title
;
 Highly luminescent bis-diketone lanthanide complexes with triple-stranded
 dinuclear structure.
;
_journal_issue 3
_journal_name_full 'Dalton transactions (Cambridge, England : 2003)'
_journal_page_first 900
_journal_page_last 907
_journal_paper_doi 10.1039/c1dt11496d
_journal_volume 41
_journal_year 2012
_chemical_formula_sum 'C64 H46 Eu2 F18 O16'
_chemical_formula_weight 1716.93
_chemical_name_systematic
;
?
;
_space_group_IT_number 15
_symmetry_cell_setting monoclinic
_symmetry_space_group_name_Hall '-C 2yc'
_symmetry_space_group_name_H-M 'C 1 2/c 1'
_atom_sites_solution_hydrogens geom
_atom_sites_solution_primary direct
_atom_sites_solution_secondary difmap
_audit_creation_method SHELXL-97
_cell_angle_alpha 90.00
_cell_angle_beta 119.76(3)
_cell_angle_gamma 90.00
_cell_formula_units_Z 4
_cell_length_a 20.417(4)
_cell_length_b 21.521(4)
_cell_length_c 17.649(3)
_cell_measurement_temperature 293(2)
_cell_volume 6732(3)
_computing_cell_refinement SAINT-plus
_computing_data_collection SMART
_computing_data_reduction SAINT-plus
_computing_molecular_graphics SHELXL97
_computing_structure_refinement SHELXL97
_computing_structure_solution SHELXS97
_diffrn_ambient_temperature 293(2)
_diffrn_measured_fraction_theta_full 0.997
_diffrn_measured_fraction_theta_max 0.997
_diffrn_measurement_device_type 'Bruker SMART1000 CCD'
_diffrn_radiation_monochromator graphite
_diffrn_radiation_source 'fine-focus sealed tube'
_diffrn_radiation_type MoK\a
_diffrn_radiation_wavelength 0.71073
_diffrn_reflns_av_R_equivalents 0.0338
_diffrn_reflns_av_sigmaI/netI 0.0288
_diffrn_reflns_limit_h_max 26
_diffrn_reflns_limit_h_min -24
_diffrn_reflns_limit_k_max 27
_diffrn_reflns_limit_k_min -27
_diffrn_reflns_limit_l_max 22
_diffrn_reflns_limit_l_min -22
_diffrn_reflns_number 32099
_diffrn_reflns_theta_full 27.46
_diffrn_reflns_theta_max 27.46
_diffrn_reflns_theta_min 3.06
_exptl_absorpt_coefficient_mu 1.961
_exptl_absorpt_correction_T_max 0.760
_exptl_absorpt_correction_T_min 0.738
_exptl_absorpt_correction_type multi-scan
_exptl_absorpt_process_details SADABS
_exptl_crystal_colour buff
_exptl_crystal_density_diffrn 1.694
_exptl_crystal_density_method 'not measured'
_exptl_crystal_description block
_exptl_crystal_F_000 3384
_exptl_crystal_size_max 0.16
_exptl_crystal_size_mid 0.15
_exptl_crystal_size_min 0.14
_refine_diff_density_max 1.971
_refine_diff_density_min -0.661
_refine_diff_density_rms 0.132
_refine_ls_extinction_method none
_refine_ls_goodness_of_fit_ref 1.070
_refine_ls_hydrogen_treatment mixed
_refine_ls_matrix_type full
_refine_ls_number_parameters 458
_refine_ls_number_reflns 7681
_refine_ls_number_restraints 4
_refine_ls_restrained_S_all 1.070
_refine_ls_R_factor_all 0.0557
_refine_ls_R_factor_gt 0.0457
_refine_ls_shift/su_max 0.163
_refine_ls_shift/su_mean 0.015
_refine_ls_structure_factor_coef Fsqd
_refine_ls_weighting_details 'calc w=1/[\s^2^(Fo^2^)+(0.0895P)^2^+11.5786P] where P=(Fo^2^+2Fc^2^)/3'
_refine_ls_weighting_scheme calc
_refine_ls_wR_factor_gt 0.1348
_refine_ls_wR_factor_ref 0.1437
_reflns_number_gt 6225
_reflns_number_total 7681
_reflns_threshold_expression >2sigma(I)
_cod_data_source_file c1dt11496d.txt
_cod_data_source_block shelxl_c
_cod_original_cell_volume 6732(2)
_cod_original_sg_symbol_H-M C2/c
_cod_database_code 7017826

loop_
_symmetry_equiv_pos_as_xyz
'x, y, z'
'-x, y, -z+1/2'
'x+1/2, y+1/2, z'
'-x+1/2, y+1/2, -z+1/2'
'-x, -y, -z'
'x, -y, z-1/2'
'-x+1/2, -y+1/2, -z'
'x+1/2, -y+1/2, z-1/2'

loop_
_atom_site_label
_atom_site_type_symbol
_atom_site_fract_x
_atom_site_fract_y
_atom_site_fract_z
_atom_site_U_iso_or_equiv
_atom_site_adp_type
_atom_site_occupancy
_atom_site_symmetry_multiplicity
_atom_site_calc_flag
_atom_site_refinement_flags
C1 C 0.3975(4) 0.0597(3) 0.2901(4) 0.0739(16) Uani 1 1 d .
C2 C 0.3315(3) 0.1036(3) 0.2684(3) 0.0576(12) Uani 1 1 d .
C3 C 0.2782(3) 0.0845(3) 0.2898(3) 0.0590(12) Uani 1 1 d .
H3A H 0.2819 0.0453 0.3137 0.071 Uiso 1 1 calc R
C4 C 0.2175(3) 0.1245(2) 0.2756(3) 0.0532(11) Uani 1 1 d .
C5 C 0.1666(3) 0.1081(2) 0.3110(3) 0.0518(10) Uani 1 1 d .
C6 C 0.1407(3) 0.0489(2) 0.3111(4) 0.0617(12) Uani 1 1 d .
H6 H 0.1552 0.0158 0.2888 0.074 Uiso 1 1 calc R
C7 C 0.0928(3) 0.0390(3) 0.3446(4) 0.0670(14) Uani 1 1 d .
H7 H 0.0736 -0.0006 0.3424 0.080 Uiso 1 1 calc R
C8 C 0.0735(3) 0.0865(3) 0.3807(4) 0.0607(12) Uani 1 1 d .
H8 H 0.0410 0.0789 0.4024 0.073 Uiso 1 1 calc R
C9 C 0.1014(2) 0.1460(2) 0.3856(3) 0.0469(9) Uani 1 1 d .
C10 C 0.1452(2) 0.1567(2) 0.3468(3) 0.0487(10) Uani 1 1 d .
H10 H 0.1606 0.1970 0.3446 0.058 Uiso 1 1 calc R
C11 C 0.0893(2) 0.1972(2) 0.4337(3) 0.0452(9) Uani 1 1 d .
C12 C 0.0188(2) 0.2121(2) 0.4219(3) 0.0450(9) Uani 1 1 d .
H12 H -0.0230 0.1891 0.3829 0.054 Uiso 1 1 calc R
C13 C 0.0095(2) 0.26136(19) 0.4680(3) 0.0416(9) Uani 1 1 d .
C14 C 0.0730(2) 0.2936(2) 0.5286(3) 0.0520(10) Uani 1 1 d .
H14 H 0.0677 0.3261 0.5600 0.062 Uiso 1 1 calc R
C15 C 0.1427(3) 0.2783(3) 0.5424(4) 0.0621(13) Uani 1 1 d .
H15 H 0.1850 0.2994 0.5842 0.075 Uiso 1 1 calc R
C16 C 0.1505(3) 0.2312(2) 0.4941(4) 0.0549(12) Uani 1 1 d .
H16 H 0.1982 0.2222 0.5025 0.066 Uiso 1 1 calc R
C17 C -0.0670(2) 0.2766(2) 0.4513(3) 0.0424(9) Uani 1 1 d .
C18 C -0.0834(2) 0.3388(2) 0.4649(3) 0.0491(10) Uani 1 1 d .
H18A H -0.0462 0.3689 0.4803 0.059 Uiso 1 1 calc R
C19 C -0.1509(2) 0.3562(2) 0.4563(3) 0.0467(9) Uani 1 1 d .
C20 C -0.1591(3) 0.4239(3) 0.4758(4) 0.0641(13) Uani 1 1 d .
C21 C 0.4261(3) 0.3820(3) 0.3449(4) 0.0755(16) Uani 1 1 d .
C22 C 0.3506(3) 0.3481(3) 0.3070(3) 0.0567(12) Uani 1 1 d .
C23 C 0.2970(3) 0.3730(3) 0.3241(3) 0.0598(12) Uani 1 1 d .
H23A H 0.3087 0.4081 0.3592 0.072 Uiso 1 1 calc R
C24 C 0.2242(3) 0.3458(2) 0.2889(3) 0.0504(10) Uani 1 1 d .
C25 C 0.1707(3) 0.3687(2) 0.3171(3) 0.0491(10) Uani 1 1 d .
C26 C 0.0939(3) 0.3640(2) 0.2596(3) 0.0490(10) Uani 1 1 d .
H26 H 0.0772 0.3467 0.2047 0.059 Uiso 1 1 calc R
C27 C 0.0410(3) 0.3848(2) 0.2826(3) 0.0484(9) Uani 1 1 d .
C28 C 0.0674(3) 0.4079(2) 0.3661(3) 0.0572(12) Uani 1 1 d .
H28 H 0.0331 0.4207 0.3830 0.069 Uiso 1 1 calc R
C29 C 0.1437(3) 0.4121(2) 0.4246(3) 0.0612(12) Uani 1 1 d .
H29 H 0.1602 0.4274 0.4805 0.073 Uiso 1 1 calc R
C30 C 0.1957(3) 0.3937(2) 0.4006(3) 0.0547(11) Uani 1 1 d .
H30 H 0.2470 0.3979 0.4397 0.066 Uiso 1 1 calc R
C31 C 0.1545(4) 0.1189(4) -0.0054(5) 0.101(3) Uani 1 1 d .
H31A H 0.1062 0.1385 -0.0233 0.121 Uiso 1 1 calc R
H31B H 0.1545 0.1053 -0.0578 0.121 Uiso 1 1 calc R
C32 C 0.1618(7) 0.0653(6) 0.0470(7) 0.165(6) Uani 1 1 d .
H32A H 0.1980 0.0372 0.0464 0.248 Uiso 1 1 calc R
H32B H 0.1138 0.0449 0.0237 0.248 Uiso 1 1 calc R
H32C H 0.1785 0.0782 0.1059 0.248 Uiso 1 1 calc R
Eu1 Eu 0.249611(11) 0.237286(11) 0.164490(14) 0.04405(10) Uani 1 1 d D
F1 F 0.4815(2) 0.3443(3) 0.3904(4) 0.173(3) Uani 1 1 d .
F2 F 0.4392(3) 0.4028(3) 0.2873(4) 0.133(2) Uani 1 1 d .
F3 F 0.4361(4) 0.4270(4) 0.3959(6) 0.220(5) Uani 1 1 d .
F4 F -0.2202(3) 0.4485(2) 0.4111(4) 0.132(2) Uani 1 1 d .
F5 F -0.1034(2) 0.45995(16) 0.4905(3) 0.0953(13) Uani 1 1 d .
F6 F -0.1682(3) 0.4275(2) 0.5443(4) 0.129(2) Uani 1 1 d .
F7 F 0.4595(3) 0.0831(4) 0.3406(7) 0.236(5) Uani 1 1 d .
F8 F 0.4019(4) 0.0416(4) 0.2265(4) 0.188(3) Uani 1 1 d .
F9 F 0.3959(5) 0.0077(4) 0.3256(8) 0.245(6) Uani 1 1 d .
O1 O 0.3363(2) 0.15353(18) 0.2351(2) 0.0641(9) Uani 1 1 d .
O2 O 0.20672(19) 0.17470(17) 0.2388(2) 0.0583(8) Uani 1 1 d .
O3 O -0.11589(18) 0.23437(13) 0.4237(2) 0.0469(7) Uani 1 1 d .
O4 O -0.21011(18) 0.32349(16) 0.4347(2) 0.0557(8) Uani 1 1 d .
O5 O 0.34703(18) 0.30067(19) 0.2636(2) 0.0614(9) Uani 1 1 d .
O6 O 0.20146(18) 0.30346(17) 0.2330(2) 0.0584(8) Uani 1 1 d .
O7 O 0.2146(2) 0.1656(2) 0.0391(3) 0.0781(12) Uani 1 1 d .
H71 H 0.2556 0.1531 0.0428 0.117 Uiso 1 1 d R
O8 O 0.3430(3) 0.2424(2) 0.1125(3) 0.0747(12) Uani 1 1 d D
H8A H 0.386(2) 0.223(3) 0.145(4) 0.112 Uiso 1 1 d D
H8B H 0.329(3) 0.265(3) 0.065(3) 0.112 Uiso 1 1 d D

loop_
_atom_site_aniso_label
_atom_site_aniso_U_11
_atom_site_aniso_U_22
_atom_site_aniso_U_33
_atom_site_aniso_U_23
_atom_site_aniso_U_13
_atom_site_aniso_U_12
C1 0.069(4) 0.082(4) 0.073(4) 0.008(3) 0.037(3) 0.025(3)
C2 0.056(3) 0.066(3) 0.050(2) -0.002(2) 0.026(2) 0.015(2)
C3 0.063(3) 0.057(3) 0.062(3) 0.005(2) 0.035(2) 0.017(2)
C4 0.060(3) 0.058(3) 0.045(2) 0.003(2) 0.028(2) 0.014(2)
C5 0.060(3) 0.052(3) 0.050(2) 0.006(2) 0.032(2) 0.012(2)
C6 0.076(3) 0.048(3) 0.070(3) -0.001(2) 0.043(3) 0.009(2)
C7 0.083(4) 0.048(3) 0.078(4) -0.005(3) 0.046(3) -0.004(3)
C8 0.061(3) 0.063(3) 0.072(3) 0.004(3) 0.044(3) 0.001(2)
C9 0.044(2) 0.050(2) 0.049(2) 0.0019(18) 0.0245(18) 0.0047(18)
C10 0.051(2) 0.047(2) 0.052(2) 0.0047(19) 0.0283(19) 0.0062(19)
C11 0.044(2) 0.050(2) 0.045(2) 0.0016(17) 0.0245(17) 0.0032(17)
C12 0.043(2) 0.048(2) 0.045(2) 0.0001(19) 0.0228(17) -0.0004(18)
C13 0.040(2) 0.044(2) 0.041(2) -0.0016(16) 0.0201(17) -0.0013(16)
C14 0.042(2) 0.055(3) 0.055(2) -0.015(2) 0.0211(18) -0.0037(19)
C15 0.041(2) 0.067(3) 0.068(3) -0.021(3) 0.019(2) -0.008(2)
C16 0.043(2) 0.062(3) 0.064(3) -0.005(2) 0.029(2) 0.0002(19)
C17 0.038(2) 0.049(2) 0.041(2) -0.0009(17) 0.0201(16) -0.0005(17)
C18 0.040(2) 0.048(2) 0.061(3) -0.008(2) 0.0272(19) -0.0034(18)
C19 0.048(2) 0.043(2) 0.054(2) -0.0022(18) 0.0288(19) 0.0010(18)
C20 0.065(3) 0.051(3) 0.090(4) 0.000(3) 0.049(3) 0.004(2)
C21 0.058(3) 0.081(4) 0.085(4) -0.007(3) 0.033(3) -0.018(3)
C22 0.047(2) 0.068(3) 0.054(3) 0.001(2) 0.024(2) -0.011(2)
C23 0.056(3) 0.061(3) 0.064(3) -0.013(2) 0.030(2) -0.014(2)
C24 0.056(2) 0.048(2) 0.048(2) -0.0014(19) 0.026(2) 0.0009(19)
C25 0.057(3) 0.042(2) 0.054(2) -0.0019(19) 0.032(2) -0.0022(19)
C26 0.056(2) 0.044(2) 0.052(2) -0.0047(19) 0.032(2) -0.0035(19)
C27 0.057(2) 0.036(2) 0.058(2) 0.0006(18) 0.034(2) 0.0012(18)
C28 0.066(3) 0.054(3) 0.063(3) -0.001(2) 0.041(2) 0.006(2)
C29 0.072(3) 0.057(3) 0.055(3) -0.010(2) 0.032(2) 0.005(2)
C30 0.059(3) 0.044(2) 0.057(3) -0.005(2) 0.027(2) 0.003(2)
C31 0.060(4) 0.127(7) 0.097(5) -0.045(5) 0.025(3) -0.015(4)
C32 0.210(12) 0.180(12) 0.097(6) 0.001(7) 0.070(7) -0.102(10)
Eu1 0.03727(15) 0.05285(17) 0.04396(15) -0.00026(8) 0.02163(11) 0.00415(8)
F1 0.056(2) 0.175(6) 0.197(6) 0.066(5) -0.006(3) -0.037(3)
F2 0.121(4) 0.139(4) 0.151(5) 0.017(4) 0.077(4) -0.053(3)
F3 0.152(5) 0.263(9) 0.300(9) -0.201(8) 0.154(6) -0.150(6)
F4 0.100(3) 0.072(3) 0.170(5) 0.014(3) 0.026(3) 0.033(2)
F5 0.091(2) 0.0487(18) 0.168(4) -0.019(2) 0.081(3) -0.0099(17)
F6 0.216(6) 0.071(3) 0.185(5) -0.034(3) 0.164(5) -0.015(3)
F7 0.083(3) 0.171(7) 0.308(10) -0.090(7) -0.013(5) 0.067(4)
F8 0.199(6) 0.232(8) 0.146(5) -0.003(5) 0.096(5) 0.134(6)
F9 0.249(8) 0.204(7) 0.423(13) 0.204(9) 0.273(10) 0.174(7)
O1 0.062(2) 0.067(2) 0.074(2) 0.0116(19) 0.0417(18) 0.0199(17)
O2 0.0600(19) 0.064(2) 0.065(2) 0.0146(17) 0.0416(17) 0.0175(16)
O3 0.0377(16) 0.0464(18) 0.0565(18) -0.0034(13) 0.0234(14) -0.0016(11)
O4 0.0487(17) 0.0561(19) 0.072(2) -0.0070(16) 0.0373(16) -0.0008(14)
O5 0.0421(16) 0.079(3) 0.062(2) -0.0118(18) 0.0249(14) -0.0054(16)
O6 0.0482(17) 0.064(2) 0.065(2) -0.0192(17) 0.0295(15) -0.0017(15)
O7 0.0500(19) 0.096(3) 0.088(3) -0.035(2) 0.0336(19) -0.0070(19)
O8 0.063(3) 0.111(4) 0.063(3) 0.004(2) 0.040(2) 0.010(2)

loop_
_atom_type_symbol
_atom_type_description
_atom_type_scat_dispersion_real
_atom_type_scat_dispersion_imag
_atom_type_scat_source
C C 0.0033 0.0016 'International Tables Vol C Tables 4.2.6.8 and 6.1.1.4'
H H 0.0000 0.0000 'International Tables Vol C Tables 4.2.6.8 and 6.1.1.4'
Eu Eu -0.1578 3.6682 'International Tables Vol C Tables 4.2.6.8 and 6.1.1.4'
F F 0.0171 0.0103 'International Tables Vol C Tables 4.2.6.8 and 6.1.1.4'
O O 0.0106 0.0060 'International Tables Vol C Tables 4.2.6.8 and 6.1.1.4'

loop_
_geom_angle_atom_site_label_1
_geom_angle_atom_site_label_2
_geom_angle_atom_site_label_3
_geom_angle
_geom_angle_site_symmetry_1
_geom_angle_site_symmetry_3
F8 C1 F7 105.9(8) . .
F8 C1 F9 101.4(8) . .
F7 C1 F9 105.4(8) . .
F8 C1 C2 114.9(5) . .
F7 C1 C2 112.9(6) . .
F9 C1 C2 115.1(6) . .
O1 C2 C3 129.8(5) . .
O1 C2 C1 112.4(5) . .
C3 C2 C1 117.7(5) . .
C2 C3 C4 120.5(5) . .
C2 C3 H3A 119.7 . .
C4 C3 H3A 119.7 . .
O2 C4 C3 122.6(5) . .
O2 C4 C5 116.7(4) . .
C3 C4 C5 120.6(4) . .
C6 C5 C10 118.9(4) . .
C6 C5 C4 124.3(4) . .
C10 C5 C4 116.8(4) . .
C5 C6 C7 119.6(5) . .
C5 C6 H6 120.2 . .
C7 C6 H6 120.2 . .
C8 C7 C6 120.9(5) . .
C8 C7 H7 119.6 . .
C6 C7 H7 119.6 . .
C7 C8 C9 121.1(5) . .
C7 C8 H8 119.5 . .
C9 C8 H8 119.5 . .
C10 C9 C8 117.9(4) . .
C10 C9 C11 119.3(4) . .
C8 C9 C11 122.8(4) . .
C9 C10 C5 121.4(4) . .
C9 C10 H10 119.3 . .
C5 C10 H10 119.3 . .
C16 C11 C12 117.9(4) . .
C16 C11 C9 119.3(4) . .
C12 C11 C9 122.8(4) . .
C11 C12 C13 121.1(4) . .
C11 C12 H12 119.5 . .
C13 C12 H12 119.5 . .
C14 C13 C12 118.7(4) . .
C14 C13 C17 122.2(4) . .
C12 C13 C17 119.1(4) . .
C15 C14 C13 120.6(4) . .
C15 C14 H14 119.7 . .
C13 C14 H14 119.7 . .
C14 C15 C16 119.9(5) . .
C14 C15 H15 120.1 . .
C16 C15 H15 120.1 . .
C11 C16 C15 121.7(5) . .
C11 C16 H16 119.2 . .
C15 C16 H16 119.2 . .
O3 C17 C18 122.5(4) . .
O3 C17 C13 118.4(4) . .
C18 C17 C13 119.1(4) . .
C19 C18 C17 123.1(4) . .
C19 C18 H18A 118.4 . .
C17 C18 H18A 118.4 . .
O4 C19 C18 129.4(4) . .
O4 C19 C20 113.5(4) . .
C18 C19 C20 117.1(4) . .
F5 C20 F4 107.1(5) . .
F5 C20 F6 107.0(5) . .
F4 C20 F6 105.7(5) . .
F5 C20 C19 115.7(4) . .
F4 C20 C19 110.7(5) . .
F6 C20 C19 110.2(5) . .
F2 C21 F3 106.2(7) . .
F2 C21 F1 104.7(6) . .
F3 C21 F1 104.8(7) . .
F2 C21 C22 113.0(5) . .
F3 C21 C22 116.6(6) . .
F1 C21 C22 110.7(6) . .
O5 C22 C23 129.5(5) . .
O5 C22 C21 113.3(5) . .
C23 C22 C21 117.2(5) . .
C22 C23 C24 121.1(5) . .
C22 C23 H23A 119.5 . .
C24 C23 H23A 119.5 . .
O6 C24 C23 122.9(4) . .
O6 C24 C25 117.2(4) . .
C23 C24 C25 119.9(4) . .
C26 C25 C30 119.1(4) . .
C26 C25 C24 118.7(4) . .
C30 C25 C24 122.2(4) . .
C25 C26 C27 121.2(4) . .
C25 C26 H26 119.4 . .
C27 C26 H26 119.4 . .
C28 C27 C26 118.2(4) . .
C28 C27 C27 121.0(5) . 2
C26 C27 C27 120.7(5) . 2
C29 C28 C27 121.2(5) . .
C29 C28 H28 119.4 . .
C27 C28 H28 119.4 . .
C28 C29 C30 120.4(5) . .
C28 C29 H29 119.8 . .
C30 C29 H29 119.8 . .
C29 C30 C25 119.8(5) . .
C29 C30 H30 120.1 . .
C25 C30 H30 120.1 . .
C32 C31 O7 114.2(7) . .
C32 C31 H31A 108.8 . .
O7 C31 H31A 108.7 . .
C32 C31 H31B 108.7 . .
O7 C31 H31B 108.7 . .
H31A C31 H31B 107.6 . .
C31 C32 H32A 109.5 . .
C31 C32 H32B 109.4 . .
H32A C32 H32B 109.5 . .
C31 C32 H32C 109.5 . .
H32A C32 H32C 109.5 . .
H32B C32 H32C 109.5 . .
O5 Eu1 O2 109.57(13) . .
O5 Eu1 O6 71.42(12) . .
O2 Eu1 O6 72.17(14) . .
O5 Eu1 O3 141.42(12) . 2
O2 Eu1 O3 73.96(12) . 2
O6 Eu1 O3 73.64(11) . 2
O5 Eu1 O1 85.12(14) . .
O2 Eu1 O1 70.11(12) . .
O6 Eu1 O1 124.86(13) . .
O3 Eu1 O1 129.18(12) 2 .
O5 Eu1 O4 86.99(13) . 2
O2 Eu1 O4 140.60(11) . 2
O6 Eu1 O4 80.43(12) . 2
O3 Eu1 O4 71.46(11) 2 2
O1 Eu1 O4 148.77(11) . 2
O5 Eu1 O8 74.13(15) . .
O2 Eu1 O8 143.22(14) . .
O6 Eu1 O8 138.24(15) . .
O3 Eu1 O8 126.78(14) 2 .
O1 Eu1 O8 73.90(14) . .
O4 Eu1 O8 74.88(13) 2 .
O5 Eu1 O7 142.24(12) . .
O2 Eu1 O7 96.89(15) . .
O6 Eu1 O7 144.53(12) . .
O3 Eu1 O7 70.90(12) 2 .
O1 Eu1 O7 78.98(14) . .
O4 Eu1 O7 89.21(15) 2 .
O8 Eu1 O7 68.63(15) . .
C2 O1 Eu1 132.8(3) . .
C4 O2 Eu1 142.1(3) . .
C17 O3 Eu1 131.9(3) . 2
C19 O4 Eu1 124.5(3) . 2
C22 O5 Eu1 134.7(3) . .
C24 O6 Eu1 138.8(3) . .
C31 O7 Eu1 133.6(4) . .
C31 O7 H71 110.6 . .
Eu1 O7 H71 106.9 . .
Eu1 O8 H8A 116(3) . .
Eu1 O8 H8B 115(3) . .
H8A O8 H8B 130(4) . .

loop_
_geom_bond_atom_site_label_1
_geom_bond_atom_site_label_2
_geom_bond_distance
_geom_bond_site_symmetry_2
C1 F8 1.233(8) .
C1 F7 1.237(9) .
C1 F9 1.291(9) .
C1 C2 1.530(7) .
C2 O1 1.253(7) .
C2 C3 1.378(7) .
C3 C4 1.424(6) .
C3 H3A 0.9300 .
C4 O2 1.223(6) .
C4 C5 1.497(7) .
C5 C6 1.381(7) .
C5 C10 1.399(6) .
C6 C7 1.387(8) .
C6 H6 0.9300 .
C7 C8 1.363(8) .
C7 H7 0.9300 .
C8 C9 1.386(7) .
C8 H8 0.9300 .
C9 C10 1.388(6) .
C9 C11 1.485(6) .
C10 H10 0.9300 .
C11 C16 1.383(7) .
C11 C12 1.385(6) .
C12 C13 1.405(6) .
C12 H12 0.9300 .
C13 C14 1.389(6) .
C13 C17 1.477(6) .
C14 C15 1.360(7) .
C14 H14 0.9300 .
C15 C16 1.384(7) .
C15 H15 0.9300 .
C16 H16 0.9300 .
C17 O3 1.255(5) .
C17 C18 1.428(6) .
C18 C19 1.362(6) .
C18 H18A 0.9300 .
C19 O4 1.282(5) .
C19 C20 1.525(7) .
C20 F5 1.294(6) .
C20 F4 1.314(7) .
C20 F6 1.314(7) .
C21 F2 1.255(8) .
C21 F3 1.267(9) .
C21 F1 1.297(8) .
C21 C22 1.526(7) .
C22 O5 1.257(6) .
C22 C23 1.379(7) .
C23 C24 1.421(7) .
C23 H23A 0.9300 .
C24 O6 1.250(6) .
C24 C25 1.492(6) .
C25 C26 1.385(7) .
C25 C30 1.406(7) .
C26 C27 1.402(6) .
C26 H26 0.9300 .
C27 C28 1.386(7) .
C27 C27 1.489(9) 2
C28 C29 1.379(8) .
C28 H28 0.9300 .
C29 C30 1.381(7) .
C29 H29 0.9300 .
C30 H30 0.9300 .
C31 C32 1.440(13) .
C31 O7 1.474(8) .
C31 H31A 0.9700 .
C31 H31B 0.9700 .
C32 H32A 0.9600 .
C32 H32B 0.9600 .
C32 H32C 0.9600 .
Eu1 O5 2.329(4) .
Eu1 O2 2.333(3) .
Eu1 O6 2.375(3) .
Eu1 O3 2.379(3) 2
Eu1 O1 2.397(3) .
Eu1 O4 2.399(3) 2
Eu1 O8 2.495(4) .
Eu1 O7 2.494(4) .
O3 Eu1 2.379(3) 2
O4 Eu1 2.399(3) 2
O7 H71 0.8499 .
O8 H8A 0.878(19) .
O8 H8B 0.875(19) .

loop_
_geom_hbond_atom_site_label_D
_geom_hbond_atom_site_label_H
_geom_hbond_atom_site_label_A
_geom_hbond_distance_DH
_geom_hbond_distance_HA
_geom_hbond_distance_DA
_geom_hbond_angle_DHA
_geom_hbond_site_symmetry_A
O7 H71 F6 0.85 2.32 3.086(6) 150.1 8
O7 H71 O4 0.85 2.39 2.936(5) 122.6 8
O8 H8B O7 0.875(19) 2.19(2) 3.056(7) 168(6) 7
O8 H8B O4 0.875(19) 2.78(8) 3.108(6) 104(6) 8
